data_1560796
loop_
_publ_author_name
'Zhuravlev, V.D.'
'Kellerman, D.G.'
'Tyutyunnik, A.P.'
'Chufarov, A.Yu.'
'Samigullina, R.F.'

_publ_section_title
;
 Synthesis, structure and magnetic properties of new \g-Ba(CoV1-xPxO4)2
 x&#x202F;=&#x202F;0.4--0.5
;
_journal_name_full 'Journal of Solid State Chemistry'
_journal_page_first 174
_journal_page_last 180
_journal_paper_doi 10.1016/j.jssc.2018.07.017
_journal_volume 266
_journal_year 2018
_chemical_formula_structural 'Ba Co2 V2 O8'
_chemical_formula_sum 'Ba Co2 O8 V2'
_chemical_formula_weight 485.07
_space_group_IT_number 142
_space_group_name_Hall '-I 4bd 2c'
_space_group_name_H-M_alt 'I 41/a c d :2'
_symmetry_cell_setting tetragonal
_symmetry_space_group_name_Hall '-I 4bd 2c'
_symmetry_space_group_name_H-M 'I 41/a c d :2'
_cell_angle_alpha 90.0
_cell_angle_beta 90.0
_cell_angle_gamma 90.0
_cell_formula_units_Z 8
_cell_length_a 12.45181(9)
_cell_length_b 12.45181
_cell_length_c 8.41844(7)
_cell_measurement_temperature 298(2)
_cell_volume 1305.259(14)
_computing_data_collection 'STOE Powder Software Package (STOE, Germany)'
_computing_data_reduction 'STOE Powder Software Package (STOE, Germany)'
_computing_structure_refinement GSAS
_computing_structure_solution 'GSAS (A.C. Larson and R.B. Von Dreele, 2004), EXPGUI (Toby, B.H., 2001)'
_diffrn_ambient_temperature 298
_diffrn_detector 'position sensitive detector'
_diffrn_detector_type 'linear mini-PSD (STOE)'
_diffrn_measurement_device_type 'transmission diffractometer Stadi-P (STOE)'
_diffrn_radiation_monochromator 'Primary, curved Ge 111'
_diffrn_radiation_polarisn_ratio 0.8
_diffrn_radiation_probe x-ray
_diffrn_radiation_type 'Cu K\a~1~'
_diffrn_radiation_wavelength 1.54056
_diffrn_source 'sealed X-ray tube'
_diffrn_source_target Cu
_diffrn_source_type 'PHILIPS PW 2283/20'
_exptl_absorpt_correction_T_max 2.64758
_exptl_absorpt_correction_T_min 1.62079
_exptl_absorpt_process_details
;   GSAS Absorption/surface roughness correction: function number 4
 Flat plate transmission absorption correction
Terms =    -0.31106         0.0000    
Correction is not refined.
;
_exptl_crystal_density_diffrn 4.937
_exptl_crystal_density_method 'not measured'
_pd_calc_method 'Rietveld Refinement'
_pd_char_colour white
_pd_instr_dist_mono/spec 130
_pd_instr_dist_spec/detc 220
_pd_instr_dist_src/mono 260
_pd_instr_location ' ?'
_pd_meas_2theta_range_inc 0.02
_pd_meas_2theta_range_max 119.98
_pd_meas_2theta_range_min 5.0
_pd_meas_number_of_points 5750
_pd_meas_scan_method step
_pd_phase_name 'from C:/GSAS/MyWork/Zhuravlev/BaCo2V2-2xP2xO8/BaCo2V2O8/BACO2V2O8.'
_pd_proc_2theta_range_inc 0.02
_pd_proc_2theta_range_max 119.92117
_pd_proc_2theta_range_min 4.94117
_pd_proc_info_datetime 2018-05-04T20:01:57
_pd_proc_info_excluded_regions ' ?'
_pd_proc_ls_background_function
;   GSAS Background function number 1 with 36 terms.
 Shifted Chebyshev function of 1st kind
      1:    9094.23     2:   -4949.50     3:   -117.731     4:   -497.806    
      5:    125.946     6:    12.3196     7:   -17.9979     8:    16.5743    
      9:    19.0536    10:   -16.4305    11:    17.1987    12:   -2.02684    
     13:   -16.8406    14:   -7.76355    15:   0.748619    16:    11.6183    
     17:    14.0646    18:   -9.63645    19:   -9.87470    20:    6.65681    
     21:    5.73176    22:   -13.1712    23:    14.4480    24:   -1.68128    
     25:   -11.0816    26:    14.9126    27:   -8.89196    28:    1.51614    
     29:    3.84159    30:   -10.8593    31:   0.260115    32:    3.16853    
     33:   -6.19642    34:    1.33143    35:   -1.42418    36:   -3.22912    
;
_pd_proc_ls_peak_cutoff 0.00100
_pd_proc_ls_profile_function
;
 CW Profile function number 4 with  16 terms
 Pseudovoigt profile coefficients as parameterized in
 P. Thompson, D.E. Cox & J.B. Hastings (1987). J. Appl. Cryst.,20,79-83.
 Asymmetry correction of L.W. Finger, D.E. Cox & A. P. Jephcoat (1994).
 J. Appl. Cryst.,27,892-900.
 Microstrain broadening by P.W. Stephens,  (1999). J. Appl. Cryst.,32,281-289.
 #1(GU)   =   15.269 #2(GV)   =  -12.798 #3(GW)   =   15.954
 #4(GP)   =    0.000 #5(LX)   =    1.573 #6(ptec) =    -1.35
 #7(trns) =     0.00 #8(shft) =   0.0000 #9(sfec) =     0.00
 #10(S/L) =   0.0289 #11(H/L) =   0.0328 #12(eta) =   1.0000
 #13(S400 ) =  9.5E-04 #14(S004 ) =  5.0E-03
 #15(S220 ) =  1.8E-03 #16(S202 ) =  2.3E-03
 Peak tails are ignored  where the intensity is below 0.0010 times the peak
   Aniso. broadening axis   0.0   0.0   1.0
;
_pd_proc_ls_prof_R_factor 0.0089
_pd_proc_ls_prof_wR_expected 0.0103
_pd_proc_ls_prof_wR_factor 0.0117
_pd_proc_number_of_points 5750
_pd_spec_mounting 'powder on Mylar film'
_pd_spec_mount_mode transmission
_pd_spec_shape flat_sheet
_pd_spec_size_axial 7
_pd_spec_size_equat 0.1
_refine_ls_goodness_of_fit_all 1.14
_refine_ls_matrix_type full
_refine_ls_number_parameters 17
_refine_ls_number_restraints 0
_refine_ls_R_Fsqd_factor 0.06110
_refine_ls_shift/su_max 0.03
_refine_ls_shift/su_mean 0.01
_reflns_d_resolution_high 0.891
_reflns_d_resolution_low 6.226
_reflns_limit_h_max 14
_reflns_limit_h_min 0
_reflns_limit_k_max 9
_reflns_limit_k_min 0
_reflns_limit_l_max 9
_reflns_limit_l_min 0
_reflns_number_total 245
_cod_data_source_file mmc5.cif
_cod_data_source_block BACO2V2O8_01344_publ
_cod_depositor_comments
;
The following automatic conversions were performed:

data item '_geom_angle_publ_flag' value 'N' was changed to 'n' in
accordance with the built-in table derived from the CIF Core
dictionary named 'cif_core.dic' version 2.4.5 last updated on
2014-11-21 (21 times).

data item '_geom_bond_publ_flag' value 'N' was changed to 'n' in
accordance with the built-in table derived from the CIF Core
dictionary named 'cif_core.dic' version 2.4.5 last updated on
2014-11-21 (22 times).

Automatic conversion script
Id: cif_fix_values 8369 2020-08-20 11:38:08Z andrius 
;
_cod_original_cell_volume 1305.258(27)
_cod_original_sg_symbol_H-M 'I 41/a c d'
_cod_database_code 1560796
_gsas_exptl_extinct_corr_t_min 1.00000
_gsas_exptl_extinct_corr_t_max 1.00000

loop_
_symmetry_equiv_pos_site_id
_symmetry_equiv_pos_as_xyz
1 +x,+y,+z
2 -y+1/4,+x+3/4,+z+1/4
3 -x+1/2,-y,+z+1/2
4 +y+1/4,-x+1/4,+z+3/4
5 -x,+y,+z+1/2
6 -y+1/4,-x+3/4,+z+3/4
7 +x+1/2,-y,+z
8 +y+1/4,+x+1/4,+z+1/4
-1 -x,-y,-z
-2 +y+3/4,-x+1/4,-z+3/4
-3 +x+1/2,+y,-z+1/2
-4 -y+3/4,+x+3/4,-z+1/4
-5 +x,-y,-z+1/2
-6 +y+3/4,+x+1/4,-z+1/4
-7 -x+1/2,+y,-z
-8 -y+3/4,-x+3/4,-z+3/4
101 +x+1/2,+y+1/2,+z+1/2
102 -y+3/4,+x+1/4,+z+3/4
103 -x,-y+1/2,+z
104 +y+3/4,-x+3/4,+z+1/4
105 -x+1/2,+y+1/2,+z
106 -y+3/4,-x+1/4,+z+1/4
107 +x,-y+1/2,+z+1/2
108 +y+3/4,+x+3/4,+z+3/4
-101 -x+1/2,-y+1/2,-z+1/2
-102 +y+1/4,-x+3/4,-z+1/4
-103 +x,+y+1/2,-z
-104 -y+1/4,+x+1/4,-z+3/4
-105 +x+1/2,-y+1/2,-z
-106 +y+1/4,+x+3/4,-z+3/4
-107 -x,+y+1/2,-z+1/2
-108 -y+1/4,-x+1/4,-z+1/4

loop_
_atom_site_type_symbol
_atom_site_label
_atom_site_fract_x
_atom_site_fract_y
_atom_site_fract_z
_atom_site_occupancy
_atom_site_thermal_displace_type
_atom_site_U_iso_or_equiv
_atom_site_symmetry_multiplicity
Ba Ba 0.0 0.25 0.375 1.0 Uiso 0.03660(30) 8
V V 0.58020(22) 0.0 0.25 1.0 Uiso 0.0391(7) 16
Co Co 0.83166(11) 0.08166(11) 0.125 1.0 Uiso 0.0360(6) 16
O O1 0.1570(4) 0.0746(4) 0.3804(6) 1.0 Uiso 0.0388(13) 32
O O2 0.4994(5) 0.08854(32) 0.3459(5) 1.0 Uiso 0.0385(14) 32

loop_
_atom_type_symbol
_atom_type_number_in_cell
_atom_type_scat_dispersion_real
_atom_type_scat_dispersion_imag
_atom_type_scat_Cromer_Mann_a1
_atom_type_scat_Cromer_Mann_a2
_atom_type_scat_Cromer_Mann_a3
_atom_type_scat_Cromer_Mann_a4
_atom_type_scat_Cromer_Mann_b1
_atom_type_scat_Cromer_Mann_b2
_atom_type_scat_Cromer_Mann_b3
_atom_type_scat_Cromer_Mann_b4
_atom_type_scat_Cromer_Mann_c
_atom_type_scat_source
Ba 8.0 0.000 0.000 20.3361 3.21600 19.2970 0.27560 10.8880 20.2073 2.69590 167.202 2.77310 International_Tables_Vol_C
V 16.0 0.000 0.000 10.2971 6.86570 7.35110 0.43850 2.07030 26.8938 2.05710 102.478 1.21990 International_Tables_Vol_C
Co 16.0 0.000 0.000 12.2841 4.27910 7.34090 0.27840 4.00340 13.5359 2.34880 71.1692 1.01180 International_Tables_Vol_C
O 64.0 0.000 0.000 3.04850 13.2771 2.28680 5.70110 1.54630 0.32390 0.86700 32.9089 0.25080 International_Tables_Vol_C

loop_
_geom_angle_atom_site_label_1
_geom_angle_atom_site_label_2
_geom_angle_atom_site_label_3
_geom_angle
_geom_angle_site_symmetry_1
_geom_angle_site_symmetry_2
_geom_angle_site_symmetry_3
_geom_angle_publ_flag
O1 V O1 112.75(31) 7_555 . -3_555 n
O1 V O2 112.04(19) 7_555 . 1_555 n
O1 V O2 106.33(22) 7_555 . -5_555 n
O1 V O2 106.33(22) -3_555 . 1_555 n
O1 V O2 112.04(19) -3_555 . -5_555 n
O2 V O2 107.3(4) 1_555 . -5_555 n
O1 Co O1 177.90(21) 5_654 . -2_555 n
O1 Co O1 92.62(19) 5_654 . -3_555 n
O1 Co O1 88.92(19) 5_654 . 108_544 n
O1 Co O2 92.85(17) 5_654 . -3_555 n
O1 Co O2 85.61(17) 5_654 . 108_544 n
O1 Co O1 88.92(19) -2_555 . -3_555 n
O1 Co O1 92.62(19) -2_555 . 108_544 n
O1 Co O2 85.61(17) -2_555 . -3_555 n
O1 Co O2 92.85(17) -2_555 . 108_544 n
O1 Co O1 85.41(26) -3_555 . 108_544 n
O1 Co O2 174.52(16) -3_555 . -3_555 n
O1 Co O2 94.48(17) -3_555 . 108_544 n
O1 Co O2 94.49(17) 108_544 . -3_555 n
O1 Co O2 174.52(16) 108_544 . 108_544 n
O2 Co O2 86.14(20) -3_555 . 108_544 n

loop_
_geom_bond_atom_site_label_1
_geom_bond_atom_site_label_2
_geom_bond_distance
_geom_bond_site_symmetry_1
_geom_bond_site_symmetry_2
_geom_bond_publ_flag
Ba O1 2.931(4) . 1_555 n
Ba O1 2.931(4) . -2_455 n
Ba O1 2.931(4) . 103_555 n
Ba O1 2.931(4) . -104_555 n
Ba O2 2.739(4) . 2_545 n
Ba O2 3.092(4) . 6_554 n
Ba O2 2.739(4) . -3_455 n
Ba O2 3.092(4) . -7_556 n
Ba O2 2.739(4) . 104_455 n
Ba O2 3.092(4) . 108_444 n
Ba O2 2.739(4) . -101_555 n
Ba O2 3.092(4) . -105_456 n
V O1 1.727(6) . 7_555 n
V O1 1.727(6) . -3_555 n
V O2 1.697(4) . 1_555 n
V O2 1.697(4) . -5_555 n
Co O1 2.066(5) . 5_654 n
Co O1 2.066(5) . -2_555 n
Co O1 2.177(5) . -3_555 n
Co O1 2.177(5) . 108_544 n
Co O2 2.105(6) . -3_555 n
Co O2 2.105(6) . 108_544 n
